data_4082497
loop_
_publ_author_name
'Lister, Julia M.'
'Carreira, Monica'
'Haddow, Mairi F.'
'Hamilton, Alex'
'McMullin, Claire L.'
'Orpen, A. Guy'
'Pringle, Paul G.'
'Stennett, Tom E.'

_publ_section_title
;
 Unexpectedly High Barriers to M--P Rotation in Tertiary Phobane
 Complexes: PhobPR Behavior That Is Commensurate withtBu2PR
;
_journal_issue 3
_journal_name_full Organometallics
_journal_page_first 702
_journal_paper_doi 10.1021/om400980e
_journal_volume 33
_journal_year 2014
_chemical_formula_moiety 'C24 H46 Cl2 P2 Pt'
_chemical_formula_sum 'C24 H46 Cl2 P2 Pt'
_chemical_formula_weight 662.54
_chemical_name_systematic
; 
 ? 
;
_space_group_IT_number 14
_symmetry_cell_setting monoclinic
_symmetry_space_group_name_Hall '-P 2ybc'
_symmetry_space_group_name_H-M 'P 1 21/c 1'
_atom_sites_solution_hydrogens geom
_atom_sites_solution_primary direct
_atom_sites_solution_secondary difmap
_audit_creation_method SHELXL-97
_cell_angle_alpha 90.00
_cell_angle_beta 93.564(7)
_cell_angle_gamma 90.00
_cell_formula_units_Z 4
_cell_length_a 10.0716(13)
_cell_length_b 17.273(2)
_cell_length_c 15.466(2)
_cell_measurement_reflns_used 6172
_cell_measurement_temperature 100(2)
_cell_measurement_theta_max 27.56
_cell_measurement_theta_min 1.77
_cell_volume 2685.4(6)
_computing_cell_refinement 'Apex II (Bruker, 2008)'
_computing_data_collection 'Apex II (Bruker, 2008)'
_computing_data_reduction 'SAINT V7.68A (Bruker, 2010)'
_computing_structure_refinement 'SHELXL-97 (Sheldrick, 2008)'
_computing_structure_solution 'SHELXS-97 (Sheldrick, 2008)'
_diffrn_ambient_temperature 100(2)
_diffrn_measured_fraction_theta_full 0.995
_diffrn_measured_fraction_theta_max 0.995
_diffrn_measurement_device_type 'Bruker Apex II kappa CCD area detector'
_diffrn_measurement_method 'phi and omega scans'
_diffrn_radiation_monochromator graphite
_diffrn_radiation_source 'fine-focus sealed tube'
_diffrn_radiation_type MoK\a
_diffrn_radiation_wavelength 0.71073
_diffrn_reflns_av_R_equivalents 0.0295
_diffrn_reflns_av_sigmaI/netI 0.0116
_diffrn_reflns_limit_h_max 13
_diffrn_reflns_limit_h_min -13
_diffrn_reflns_limit_k_max 22
_diffrn_reflns_limit_k_min -22
_diffrn_reflns_limit_l_max 19
_diffrn_reflns_limit_l_min -20
_diffrn_reflns_number 89368
_diffrn_reflns_theta_full 27.56
_diffrn_reflns_theta_max 27.56
_diffrn_reflns_theta_min 1.77
_exptl_absorpt_coefficient_mu 5.553
_exptl_absorpt_correction_T_max 0.1512
_exptl_absorpt_correction_T_min 0.0988
_exptl_absorpt_correction_type multi-scan
_exptl_absorpt_process_details SADABS-2008/1
_exptl_crystal_colour yellow
_exptl_crystal_density_diffrn 1.639
_exptl_crystal_density_method 'not measured'
_exptl_crystal_description block
_exptl_crystal_F_000 1328
_exptl_crystal_size_max 0.25
_exptl_crystal_size_mid 0.134
_exptl_crystal_size_min 0.11
_refine_diff_density_max 2.080
_refine_diff_density_min -1.384
_refine_diff_density_rms 0.085
_refine_ls_extinction_method none
_refine_ls_goodness_of_fit_ref 1.155
_refine_ls_hydrogen_treatment constr
_refine_ls_matrix_type full
_refine_ls_number_parameters 279
_refine_ls_number_reflns 6172
_refine_ls_number_restraints 0
_refine_ls_restrained_S_all 1.155
_refine_ls_R_factor_all 0.0219
_refine_ls_R_factor_gt 0.0189
_refine_ls_shift/su_max 0.001
_refine_ls_shift/su_mean 0.000
_refine_ls_structure_factor_coef Fsqd
_refine_ls_weighting_details 'calc w=1/[\s^2^(Fo^2^)+(0.0190P)^2^+3.1421P] where P=(Fo^2^+2Fc^2^)/3'
_refine_ls_weighting_scheme calc
_refine_ls_wR_factor_gt 0.0441
_refine_ls_wR_factor_ref 0.0453
_reflns_number_gt 5704
_reflns_number_total 6172
_reflns_threshold_expression >2sigma(I)
_cod_data_source_file om400980e_si_002.cif
_cod_data_source_block 3b
_cod_original_cell_volume 2685.3(6)
_cod_original_sg_symbol_H-M 'P 2(1)/c'
_cod_database_code 4082497

loop_
_symmetry_equiv_pos_as_xyz
'x, y, z'
'-x, y+1/2, -z+1/2'
'-x, -y, -z'
'x, -y-1/2, z-1/2'

loop_
_atom_site_label
_atom_site_type_symbol
_atom_site_fract_x
_atom_site_fract_y
_atom_site_fract_z
_atom_site_U_iso_or_equiv
_atom_site_adp_type
_atom_site_occupancy
_atom_site_symmetry_multiplicity
_atom_site_calc_flag
_atom_site_refinement_flags
_atom_site_disorder_assembly
_atom_site_disorder_group
Pt1 Pt 0.244147(8) 0.179367(5) 0.012149(6) 0.01778(3) Uani 1 1 d . . .
Cl1 Cl 0.10077(6) 0.17333(4) 0.12297(4) 0.02399(12) Uani 1 1 d . . .
Cl2 Cl 0.38856(6) 0.18572(4) -0.09887(4) 0.02689(13) Uani 1 1 d . . .
P1 P 0.43178(6) 0.16799(4) 0.10573(4) 0.01978(12) Uani 1 1 d . C .
C1 C 0.5195(2) 0.07708(15) 0.08323(17) 0.0244(5) Uani 1 1 d . . .
H1 H 0.5077 0.0666 0.0196 0.029 Uiso 1 1 calc R A 1
C2 C 0.4339(3) 0.01762(16) 0.1307(2) 0.0325(6) Uani 1 1 d . C .
H2A H 0.3661 -0.0048 0.0889 0.039 Uiso 1 1 calc R . .
H2B H 0.4917 -0.0251 0.1535 0.039 Uiso 1 1 calc R . .
C3 C 0.3641(3) 0.05528(15) 0.20619(17) 0.0260(5) Uani 1 1 d . . .
H3A H 0.3863 0.0260 0.2602 0.031 Uiso 1 1 calc R C .
H3B H 0.2665 0.0529 0.1940 0.031 Uiso 1 1 calc R . .
C4 C 0.4075(2) 0.14049(15) 0.21885(16) 0.0228(5) Uani 1 1 d . C .
H4 H 0.3309 0.1707 0.2395 0.027 Uiso 1 1 calc R B 1
C5A C 0.5269(3) 0.14995(16) 0.28477(18) 0.0283(6) Uani 0.780(9) 1 d P C 1
H5A1 H 0.4948 0.1437 0.3436 0.034 Uiso 0.780(9) 1 calc PR C 1
H5A2 H 0.5605 0.2036 0.2804 0.034 Uiso 0.780(9) 1 calc PR C 1
C6A C 0.6445(5) 0.0942(3) 0.2759(3) 0.0310(10) Uani 0.780(9) 1 d P C 1
H6A1 H 0.7051 0.0987 0.3286 0.037 Uiso 0.780(9) 1 calc PR C 1
H6A2 H 0.6098 0.0406 0.2735 0.037 Uiso 0.780(9) 1 calc PR C 1
C7A C 0.7251(3) 0.1078(2) 0.1966(3) 0.0320(11) Uani 0.780(9) 1 d P C 1
H7A1 H 0.8157 0.0869 0.2094 0.038 Uiso 0.780(9) 1 calc PR C 1
H7A2 H 0.7337 0.1644 0.1882 0.038 Uiso 0.780(9) 1 calc PR C 1
C8A C 0.6682(3) 0.07183(17) 0.11003(19) 0.0303(6) Uani 0.780(9) 1 d P C 1
H8A1 H 0.7166 0.0957 0.0630 0.036 Uiso 0.780(9) 1 calc PR C 1
H8A2 H 0.6921 0.0162 0.1114 0.036 Uiso 0.780(9) 1 calc PR C 1
C5B C 0.5269(3) 0.14995(16) 0.28477(18) 0.0283(6) Uani 0.220(9) 1 d P C 2
H5B1 H 0.5076 0.1191 0.3365 0.034 Uiso 0.220(9) 1 calc PR C 2
H5B2 H 0.5291 0.2049 0.3030 0.034 Uiso 0.220(9) 1 calc PR C 2
C6B C 0.6690(15) 0.1284(11) 0.2612(10) 0.028(3) Uani 0.220(9) 1 d P C 2
H6B1 H 0.7039 0.1718 0.2274 0.034 Uiso 0.220(9) 1 calc PR C 2
H6B2 H 0.7256 0.1246 0.3157 0.034 Uiso 0.220(9) 1 calc PR C 2
C7B C 0.6863(13) 0.0558(9) 0.2112(9) 0.035(4) Uani 0.220(9) 1 d P C 2
H7B1 H 0.6200 0.0171 0.2277 0.042 Uiso 0.220(9) 1 calc PR C 2
H7B2 H 0.7761 0.0344 0.2256 0.042 Uiso 0.220(9) 1 calc PR C 2
C8B C 0.6682(3) 0.07183(17) 0.11003(19) 0.0303(6) Uani 0.220(9) 1 d P C 2
H8B1 H 0.7129 0.1209 0.0960 0.036 Uiso 0.220(9) 1 calc PR C 2
H8B2 H 0.7093 0.0294 0.0779 0.036 Uiso 0.220(9) 1 calc PR C 2
C9 C 0.5421(2) 0.25156(15) 0.09572(18) 0.0258(5) Uani 1 1 d . . .
H9A H 0.5993 0.2564 0.1499 0.031 Uiso 1 1 calc R C .
H9B H 0.6009 0.2416 0.0480 0.031 Uiso 1 1 calc R . .
C10 C 0.4695(3) 0.32911(15) 0.07817(19) 0.0287(6) Uani 1 1 d . C .
H10 H 0.4100 0.3229 0.0244 0.034 Uiso 1 1 calc R . .
C11 C 0.5701(3) 0.39244(18) 0.0616(2) 0.0405(7) Uani 1 1 d . . .
H11A H 0.5231 0.4410 0.0481 0.061 Uiso 1 1 calc R C .
H11B H 0.6218 0.3776 0.0126 0.061 Uiso 1 1 calc R . .
H11C H 0.6301 0.3994 0.1133 0.061 Uiso 1 1 calc R . .
C12 C 0.3829(3) 0.35065(17) 0.1519(2) 0.0386(7) Uani 1 1 d . . .
H12A H 0.4382 0.3536 0.2063 0.058 Uiso 1 1 calc R C .
H12B H 0.3139 0.3112 0.1571 0.058 Uiso 1 1 calc R . .
H12C H 0.3410 0.4010 0.1398 0.058 Uiso 1 1 calc R . .
P2 P 0.07223(6) 0.19531(4) -0.09280(4) 0.01970(12) Uani 1 1 d . . .
C13 C 0.0791(2) 0.12003(14) -0.17778(16) 0.0226(5) Uani 1 1 d . . .
H13 H 0.1748 0.1074 -0.1846 0.027 Uiso 1 1 calc R . .
C14 C 0.0147(3) 0.04988(15) -0.13346(17) 0.0251(5) Uani 1 1 d . . .
H14A H 0.0855 0.0146 -0.1099 0.030 Uiso 1 1 calc R . .
H14B H -0.0417 0.0209 -0.1770 0.030 Uiso 1 1 calc R . .
C15 C -0.0717(3) 0.07673(15) -0.05864(17) 0.0247(5) Uani 1 1 d . . .
H15A H -0.1589 0.0501 -0.0639 0.030 Uiso 1 1 calc R . .
H15B H -0.0268 0.0624 -0.0022 0.030 Uiso 1 1 calc R . .
C16 C -0.0935(2) 0.16496(15) -0.06203(17) 0.0225(5) Uani 1 1 d . . .
H16 H -0.1072 0.1841 -0.0022 0.027 Uiso 1 1 calc R . .
C17 C -0.2130(3) 0.18890(16) -0.12212(18) 0.0270(5) Uani 1 1 d . . .
H17A H -0.2100 0.2458 -0.1292 0.032 Uiso 1 1 calc R . .
H17B H -0.2948 0.1766 -0.0926 0.032 Uiso 1 1 calc R . .
C18 C -0.2260(3) 0.15245(17) -0.21277(18) 0.0290(6) Uani 1 1 d . . .
H18A H -0.2199 0.0955 -0.2063 0.035 Uiso 1 1 calc R . .
H18B H -0.3156 0.1645 -0.2392 0.035 Uiso 1 1 calc R . .
C19 C -0.1226(3) 0.17845(16) -0.27561(18) 0.0298(6) Uani 1 1 d . . .
H19A H -0.1095 0.2349 -0.2682 0.036 Uiso 1 1 calc R . .
H19B H -0.1610 0.1700 -0.3353 0.036 Uiso 1 1 calc R . .
C20 C 0.0149(3) 0.13973(16) -0.26780(17) 0.0264(5) Uani 1 1 d . . .
H20A H 0.0773 0.1739 -0.2968 0.032 Uiso 1 1 calc R . .
H20B H 0.0084 0.0910 -0.3015 0.032 Uiso 1 1 calc R . .
C21 C 0.0752(3) 0.29246(15) -0.13853(17) 0.0273(5) Uani 1 1 d . . .
H21A H 0.1447 0.2945 -0.1810 0.033 Uiso 1 1 calc R . .
H21B H -0.0115 0.3026 -0.1703 0.033 Uiso 1 1 calc R . .
C22 C 0.1021(4) 0.35694(18) -0.0712(2) 0.0456(6) Uani 1 1 d . . .
H22 H 0.1870 0.3452 -0.0367 0.055 Uiso 1 1 calc R . .
C23 C 0.1177(4) 0.43377(17) -0.1190(2) 0.0456(6) Uani 1 1 d . . .
H23A H 0.0329 0.4477 -0.1495 0.068 Uiso 1 1 calc R . .
H23B H 0.1862 0.4283 -0.1609 0.068 Uiso 1 1 calc R . .
H23C H 0.1440 0.4744 -0.0771 0.068 Uiso 1 1 calc R . .
C24 C -0.0089(4) 0.36392(19) -0.0100(2) 0.0460(8) Uani 1 1 d . . .
H24A H 0.0098 0.4072 0.0299 0.069 Uiso 1 1 calc R . .
H24B H -0.0153 0.3158 0.0231 0.069 Uiso 1 1 calc R . .
H24C H -0.0933 0.3733 -0.0435 0.069 Uiso 1 1 calc R . .

loop_
_atom_site_aniso_label
_atom_site_aniso_U_11
_atom_site_aniso_U_22
_atom_site_aniso_U_33
_atom_site_aniso_U_23
_atom_site_aniso_U_13
_atom_site_aniso_U_12
Pt1 0.01501(5) 0.02087(5) 0.01746(5) -0.00199(3) 0.00107(3) -0.00056(3)
Cl1 0.0200(3) 0.0331(3) 0.0191(3) -0.0020(2) 0.0030(2) 0.0021(2)
Cl2 0.0191(3) 0.0399(4) 0.0221(3) -0.0008(3) 0.0045(2) -0.0042(2)
P1 0.0175(3) 0.0205(3) 0.0213(3) -0.0008(2) -0.0001(2) -0.0013(2)
C1 0.0221(12) 0.0254(12) 0.0258(13) -0.0030(10) 0.0031(10) 0.0011(10)
C2 0.0303(14) 0.0237(13) 0.0447(17) -0.0050(12) 0.0108(12) -0.0033(11)
C3 0.0243(12) 0.0254(13) 0.0283(14) 0.0029(10) 0.0029(10) -0.0020(10)
C4 0.0224(12) 0.0243(12) 0.0216(13) -0.0005(10) 0.0016(9) 0.0020(10)
C5A 0.0305(14) 0.0309(14) 0.0229(13) -0.0028(11) -0.0028(10) 0.0030(11)
C6A 0.030(2) 0.033(3) 0.029(2) 0.0004(19) -0.0070(16) 0.0040(19)
C7A 0.0190(17) 0.031(2) 0.045(2) -0.0016(17) -0.0032(15) 0.0021(15)
C8A 0.0232(13) 0.0326(14) 0.0354(15) -0.0062(12) 0.0037(11) 0.0048(11)
C5B 0.0305(14) 0.0309(14) 0.0229(13) -0.0028(11) -0.0028(10) 0.0030(11)
C6B 0.024(7) 0.027(8) 0.032(8) 0.006(6) -0.006(5) -0.003(6)
C7B 0.024(6) 0.039(10) 0.043(8) 0.001(6) 0.002(5) 0.005(6)
C8B 0.0232(13) 0.0326(14) 0.0354(15) -0.0062(12) 0.0037(11) 0.0048(11)
C9 0.0212(12) 0.0262(13) 0.0295(14) 0.0007(10) -0.0005(10) -0.0042(10)
C10 0.0285(13) 0.0236(13) 0.0329(15) 0.0022(11) -0.0063(11) -0.0021(10)
C11 0.0421(17) 0.0311(15) 0.0470(19) 0.0097(13) -0.0067(14) -0.0079(13)
C12 0.0380(16) 0.0267(14) 0.051(2) -0.0059(13) 0.0048(14) 0.0016(12)
P2 0.0179(3) 0.0226(3) 0.0186(3) 0.0002(2) 0.0009(2) -0.0004(2)
C13 0.0185(11) 0.0251(12) 0.0242(13) 0.0009(10) 0.0007(9) 0.0007(9)
C14 0.0270(13) 0.0221(12) 0.0262(13) 0.0024(10) 0.0013(10) -0.0003(10)
C15 0.0228(12) 0.0252(13) 0.0260(13) 0.0043(10) 0.0007(10) -0.0039(10)
C16 0.0176(11) 0.0291(13) 0.0209(12) -0.0007(10) 0.0023(9) 0.0005(9)
C17 0.0190(12) 0.0320(14) 0.0299(14) 0.0037(11) 0.0004(10) 0.0033(10)
C18 0.0229(13) 0.0367(15) 0.0269(14) 0.0043(11) -0.0031(10) 0.0014(11)
C19 0.0290(14) 0.0351(15) 0.0249(14) 0.0060(11) -0.0007(11) 0.0022(11)
C20 0.0270(13) 0.0288(13) 0.0235(13) -0.0003(10) 0.0016(10) -0.0020(10)
C21 0.0323(14) 0.0247(13) 0.0258(14) 0.0051(10) 0.0076(11) 0.0018(11)
C22 0.0595(15) 0.0250(11) 0.0543(15) -0.0016(10) 0.0189(12) -0.0019(10)
C23 0.0595(15) 0.0250(11) 0.0543(15) -0.0016(10) 0.0189(12) -0.0019(10)
C24 0.067(2) 0.0356(17) 0.0365(18) -0.0054(14) 0.0162(16) 0.0028(16)

loop_
_atom_type_symbol
_atom_type_description
_atom_type_scat_dispersion_real
_atom_type_scat_dispersion_imag
_atom_type_scat_source
C C 0.0033 0.0016 'International Tables Vol C Tables 4.2.6.8 and 6.1.1.4'
H H 0.0000 0.0000 'International Tables Vol C Tables 4.2.6.8 and 6.1.1.4'
P P 0.1023 0.0942 'International Tables Vol C Tables 4.2.6.8 and 6.1.1.4'
Cl Cl 0.1484 0.1585 'International Tables Vol C Tables 4.2.6.8 and 6.1.1.4'
Pt Pt -1.7033 8.3905 'International Tables Vol C Tables 4.2.6.8 and 6.1.1.4'

loop_
_geom_angle_atom_site_label_1
_geom_angle_atom_site_label_2
_geom_angle_atom_site_label_3
_geom_angle
Cl1 Pt1 P2 92.91(2)
Cl1 Pt1 P1 93.20(2)
P2 Pt1 P1 173.66(2)
Cl1 Pt1 Cl2 179.81(2)
P2 Pt1 Cl2 87.22(2)
P1 Pt1 Cl2 86.66(2)
C9 P1 C4 113.56(12)
C9 P1 C1 110.74(12)
C4 P1 C1 93.04(12)
C9 P1 Pt1 110.83(9)
C4 P1 Pt1 117.62(8)
C1 P1 Pt1 109.63(9)
C8A C1 C2 113.2(2)
C8A C1 P1 118.09(18)
C2 C1 P1 100.80(17)
C8A C1 H1 108.1
C2 C1 H1 108.1
P1 C1 H1 108.1
C3 C2 C1 111.8(2)
C3 C2 H2A 109.3
C1 C2 H2A 109.3
C3 C2 H2B 109.3
C1 C2 H2B 109.3
H2A C2 H2B 107.9
C2 C3 C4 111.0(2)
C2 C3 H3A 109.4
C4 C3 H3A 109.4
C2 C3 H3B 109.4
C4 C3 H3B 109.4
H3A C3 H3B 108.0
C5A C4 C3 112.9(2)
C5A C4 P1 117.23(18)
C3 C4 P1 100.28(17)
C5A C4 H4 108.7
C3 C4 H4 108.7
P1 C4 H4 108.7
C4 C5A C6A 116.7(3)
C4 C5A H5A1 108.1
C6A C5A H5A1 108.1
C4 C5A H5A2 108.1
C6A C5A H5A2 108.1
H5A1 C5A H5A2 107.3
C7A C6A C5A 115.1(4)
C7A C6A H6A1 108.5
C5A C6A H6A1 108.5
C7A C6A H6A2 108.5
C5A C6A H6A2 108.5
H6A1 C6A H6A2 107.5
C6A C7A C8A 116.4(3)
C6A C7A H7A1 108.2
C8A C7A H7A1 108.2
C6A C7A H7A2 108.2
C8A C7A H7A2 108.2
H7A1 C7A H7A2 107.3
C1 C8A C7A 120.8(2)
C1 C8A H8A1 107.1
C7A C8A H8A1 107.1
C1 C8A H8A2 107.1
C7A C8A H8A2 107.1
H8A1 C8A H8A2 106.8
C7B C6B H6B1 107.9
C7B C6B H6B2 107.9
H6B1 C6B H6B2 107.2
C6B C7B H7B1 109.5
C6B C7B H7B2 109.5
H7B1 C7B H7B2 108.1
C10 C9 P1 114.55(18)
C10 C9 H9A 108.6
P1 C9 H9A 108.6
C10 C9 H9B 108.6
P1 C9 H9B 108.6
H9A C9 H9B 107.6
C11 C10 C12 111.6(2)
C11 C10 C9 109.9(2)
C12 C10 C9 111.5(2)
C11 C10 H10 107.9
C12 C10 H10 107.9
C9 C10 H10 107.9
C10 C11 H11A 109.5
C10 C11 H11B 109.5
H11A C11 H11B 109.5
C10 C11 H11C 109.5
H11A C11 H11C 109.5
H11B C11 H11C 109.5
C10 C12 H12A 109.5
C10 C12 H12B 109.5
H12A C12 H12B 109.5
C10 C12 H12C 109.5
H12A C12 H12C 109.5
H12B C12 H12C 109.5
C21 P2 C16 113.56(12)
C21 P2 C13 111.64(12)
C16 P2 C13 93.33(11)
C21 P2 Pt1 110.62(9)
C16 P2 Pt1 115.83(9)
C13 P2 Pt1 110.76(8)
C20 C13 C14 114.1(2)
C20 C13 P2 117.06(18)
C14 C13 P2 101.50(16)
C20 C13 H13 107.9
C14 C13 H13 107.9
P2 C13 H13 107.9
C13 C14 C15 111.3(2)
C13 C14 H14A 109.4
C15 C14 H14A 109.4
C13 C14 H14B 109.4
C15 C14 H14B 109.4
H14A C14 H14B 108.0
C16 C15 C14 110.7(2)
C16 C15 H15A 109.5
C14 C15 H15A 109.5
C16 C15 H15B 109.5
C14 C15 H15B 109.5
H15A C15 H15B 108.1
C17 C16 C15 113.1(2)
C17 C16 P2 117.22(18)
C15 C16 P2 99.28(16)
C17 C16 H16 108.9
C15 C16 H16 108.9
P2 C16 H16 108.9
C16 C17 C18 117.6(2)
C16 C17 H17A 107.9
C18 C17 H17A 107.9
C16 C17 H17B 107.9
C18 C17 H17B 107.9
H17A C17 H17B 107.2
C19 C18 C17 115.8(2)
C19 C18 H18A 108.3
C17 C18 H18A 108.3
C19 C18 H18B 108.3
C17 C18 H18B 108.3
H18A C18 H18B 107.4
C18 C19 C20 117.8(2)
C18 C19 H19A 107.9
C20 C19 H19A 107.9
C18 C19 H19B 107.9
C20 C19 H19B 107.9
H19A C19 H19B 107.2
C19 C20 C13 119.6(2)
C19 C20 H20A 107.4
C13 C20 H20A 107.4
C19 C20 H20B 107.4
C13 C20 H20B 107.4
H20A C20 H20B 106.9
C22 C21 P2 114.3(2)
C22 C21 H21A 108.7
P2 C21 H21A 108.7
C22 C21 H21B 108.7
P2 C21 H21B 108.7
H21A C21 H21B 107.6
C24 C22 C23 109.5(3)
C24 C22 C21 112.0(3)
C23 C22 C21 108.7(3)
C24 C22 H22 108.9
C23 C22 H22 108.9
C21 C22 H22 108.9
C22 C23 H23A 109.5
C22 C23 H23B 109.5
H23A C23 H23B 109.5
C22 C23 H23C 109.5
H23A C23 H23C 109.5
H23B C23 H23C 109.5
C22 C24 H24A 109.5
C22 C24 H24B 109.5
H24A C24 H24B 109.5
C22 C24 H24C 109.5
H24A C24 H24C 109.5
H24B C24 H24C 109.5

loop_
_geom_bond_atom_site_label_1
_geom_bond_atom_site_label_2
_geom_bond_distance
Pt1 Cl1 2.3111(6)
Pt1 P2 2.3150(7)
Pt1 P1 2.3161(7)
Pt1 Cl2 2.3208(6)
P1 C9 1.834(3)
P1 C4 1.844(3)
P1 C1 1.845(3)
C1 C8A 1.532(4)
C1 C2 1.554(4)
C1 H1 1.0000
C2 C3 1.544(4)
C2 H2A 0.9900
C2 H2B 0.9900
C3 C4 1.544(3)
C3 H3A 0.9900
C3 H3B 0.9900
C4 C5A 1.537(4)
C4 H4 1.0000
C5A C6A 1.539(5)
C5A H5A1 0.9900
C5A H5A2 0.9900
C6A C7A 1.530(7)
C6A H6A1 0.9900
C6A H6A2 0.9900
C7A C8A 1.553(5)
C7A H7A1 0.9900
C7A H7A2 0.9900
C8A H8A1 0.9900
C8A H8A2 0.9900
C6B C7B 1.49(2)
C6B H6B1 0.9900
C6B H6B2 0.9900
C7B H7B1 0.9900
C7B H7B2 0.9900
C9 C10 1.542(4)
C9 H9A 0.9900
C9 H9B 0.9900
C10 C11 1.523(4)
C10 C12 1.524(4)
C10 H10 1.0000
C11 H11A 0.9800
C11 H11B 0.9800
C11 H11C 0.9800
C12 H12A 0.9800
C12 H12B 0.9800
C12 H12C 0.9800
P2 C21 1.822(3)
P2 C16 1.840(3)
P2 C13 1.853(3)
C13 C20 1.537(3)
C13 C14 1.554(3)
C13 H13 1.0000
C14 C15 1.561(4)
C14 H14A 0.9900
C14 H14B 0.9900
C15 C16 1.540(4)
C15 H15A 0.9900
C15 H15B 0.9900
C16 C17 1.531(3)
C16 H16 1.0000
C17 C18 1.535(4)
C17 H17A 0.9900
C17 H17B 0.9900
C18 C19 1.535(4)
C18 H18A 0.9900
C18 H18B 0.9900
C19 C20 1.536(4)
C19 H19A 0.9900
C19 H19B 0.9900
C20 H20A 0.9900
C20 H20B 0.9900
C21 C22 1.537(4)
C21 H21A 0.9900
C21 H21B 0.9900
C22 C24 1.514(5)
C22 C23 1.532(4)
C22 H22 1.0000
C23 H23A 0.9800
C23 H23B 0.9800
C23 H23C 0.9800
C24 H24A 0.9800
C24 H24B 0.9800
C24 H24C 0.9800

loop_
_geom_torsion_atom_site_label_1
_geom_torsion_atom_site_label_2
_geom_torsion_atom_site_label_3
_geom_torsion_atom_site_label_4
_geom_torsion
Cl1 Pt1 P1 C9 -121.53(10)
Cl2 Pt1 P1 C9 58.33(10)
Cl1 Pt1 P1 C4 11.44(9)
Cl2 Pt1 P1 C4 -168.70(9)
Cl1 Pt1 P1 C1 115.93(9)
Cl2 Pt1 P1 C1 -64.21(9)
C9 P1 C1 C8A 33.9(2)
C4 P1 C1 C8A -82.7(2)
Pt1 P1 C1 C8A 156.50(18)
C9 P1 C1 C2 157.77(17)
C4 P1 C1 C2 41.15(19)
Pt1 P1 C1 C2 -79.64(18)
C8A C1 C2 C3 100.7(3)
P1 C1 C2 C3 -26.5(3)
C1 C2 C3 C4 -4.7(3)
C2 C3 C4 C5A -92.1(3)
C2 C3 C4 P1 33.4(2)
C9 P1 C4 C5A -35.4(2)
C1 P1 C4 C5A 78.8(2)
Pt1 P1 C4 C5A -167.19(16)
C9 P1 C4 C3 -157.99(15)
C1 P1 C4 C3 -43.79(17)
Pt1 P1 C4 C3 70.26(16)
C3 C4 C5A C6A 46.2(4)
P1 C4 C5A C6A -69.6(4)
C4 C5A C6A C7A 70.2(5)
C5A C6A C7A C8A -82.5(5)
C2 C1 C8A C7A -78.4(3)
P1 C1 C8A C7A 39.0(4)
C6A C7A C8A C1 43.4(5)
C4 P1 C9 C10 -99.3(2)
C1 P1 C9 C10 157.54(19)
Pt1 P1 C9 C10 35.6(2)
P1 C9 C10 C11 -174.0(2)
P1 C9 C10 C12 61.7(3)
Cl1 Pt1 P2 C21 111.17(9)
Cl2 Pt1 P2 C21 -68.69(9)
Cl1 Pt1 P2 C16 -19.87(9)
Cl2 Pt1 P2 C16 160.27(9)
Cl1 Pt1 P2 C13 -124.50(9)
Cl2 Pt1 P2 C13 55.65(9)
C21 P2 C13 C20 -31.3(2)
C16 P2 C13 C20 85.7(2)
Pt1 P2 C13 C20 -155.04(16)
C21 P2 C13 C14 -156.19(16)
C16 P2 C13 C14 -39.20(17)
Pt1 P2 C13 C14 80.06(15)
C20 C13 C14 C15 -106.0(2)
P2 C13 C14 C15 20.8(2)
C13 C14 C15 C16 12.1(3)
C14 C15 C16 C17 86.3(3)
C14 C15 C16 P2 -38.7(2)
C21 P2 C16 C17 38.7(2)
C13 P2 C16 C17 -76.7(2)
Pt1 P2 C16 C17 168.35(16)
C21 P2 C16 C15 160.82(16)
C13 P2 C16 C15 45.45(17)
Pt1 P2 C16 C15 -69.54(17)
C15 C16 C17 C18 -47.3(3)
P2 C16 C17 C18 67.3(3)
C16 C17 C18 C19 -69.7(3)
C17 C18 C19 C20 81.2(3)
C18 C19 C20 C13 -38.1(4)
C14 C13 C20 C19 73.4(3)
P2 C13 C20 C19 -44.9(3)
C16 P2 C21 C22 89.4(2)
C13 P2 C21 C22 -166.6(2)
Pt1 P2 C21 C22 -42.8(2)
P2 C21 C22 C24 -65.3(3)
P2 C21 C22 C23 173.6(2)
